data_7106022
loop_
_publ_author_name
'Tang-Lin Liu'
'zhao-lin He'
'Hai-Yan Tao'
'Yue-Peng Cai'
'Chun-Jiang Wang'

_publ_section_title
;
 Stereoselective Construction of 5-aza-Spiro[2,4] heptane Motif via
 Catalytic Asymmetric 1,3-Dipolar Cycloaddition of Azomethine Ylides and
 Ethyl Cyclopropylidene Acetate
;
_journal_name_full Chem.Commun.
_journal_page_first 2616
_journal_paper_doi 10.1039/c0cc04329j
_journal_volume 47
_journal_year 2011
_chemical_absolute_configuration rm
_chemical_formula_moiety 'C17 H20 Cl N O4'
_chemical_formula_sum 'C17 H20 Cl N O4'
_chemical_formula_weight 337.79
_chemical_name_systematic
;

?

;
_space_group_IT_number 4
_symmetry_cell_setting monoclinic
_symmetry_space_group_name_Hall 'P 2yb'
_symmetry_space_group_name_H-M 'P 1 21 1'
_atom_sites_solution_hydrogens geom
_atom_sites_solution_primary direct
_atom_sites_solution_secondary difmap
_audit_creation_method SHELXL-97
_cell_angle_alpha 90.00
_cell_angle_beta 90.399(3)
_cell_angle_gamma 90.00
_cell_formula_units_Z 8
_cell_length_a 9.479(2)
_cell_length_b 27.837(6)
_cell_length_c 13.143(3)
_cell_measurement_reflns_used 4006
_cell_measurement_temperature 298(2)
_cell_measurement_theta_max 21.84
_cell_measurement_theta_min 2.27
_cell_volume 3467.9(13)
_computing_cell_refinement 'Bruker SAINT'
_computing_data_collection 'Bruker APEX2'
_computing_data_reduction 'Bruker SAINT'
_computing_molecular_graphics 'Bruker SHELXTL'
_computing_publication_material 'Bruker SHELXTL'
_computing_structure_refinement 'SHELXL-97 (Sheldrick, 1997)'
_computing_structure_solution 'SHELXS-97 (Sheldrick, 1990)'
_diffrn_ambient_temperature 298(2)
_diffrn_measured_fraction_theta_full 1.000
_diffrn_measured_fraction_theta_max 1.000
_diffrn_measurement_device_type 'Bruker APEX-II CCD'
_diffrn_measurement_method '\f and \w scans'
_diffrn_radiation_monochromator graphite
_diffrn_radiation_source 'fine-focus sealed tube'
_diffrn_radiation_type MoK\a
_diffrn_radiation_wavelength 0.71073
_diffrn_reflns_av_R_equivalents 0.0288
_diffrn_reflns_av_sigmaI/netI 0.0529
_diffrn_reflns_limit_h_max 11
_diffrn_reflns_limit_h_min -10
_diffrn_reflns_limit_k_max 28
_diffrn_reflns_limit_k_min -33
_diffrn_reflns_limit_l_max 15
_diffrn_reflns_limit_l_min -10
_diffrn_reflns_number 18013
_diffrn_reflns_theta_full 25.25
_diffrn_reflns_theta_max 25.25
_diffrn_reflns_theta_min 1.71
_diffrn_standards_number 0
_exptl_absorpt_coefficient_mu 0.239
_exptl_absorpt_correction_T_max 0.9650
_exptl_absorpt_correction_T_min 0.9405
_exptl_absorpt_correction_type multi-scan
_exptl_absorpt_process_details 'SADABS (Sheldrick, 1996)'
_exptl_crystal_colour 'pale yellow'
_exptl_crystal_density_diffrn 1.294
_exptl_crystal_density_method 'not measured'
_exptl_crystal_description block
_exptl_crystal_F_000 1424
_exptl_crystal_size_max 0.26
_exptl_crystal_size_mid 0.22
_exptl_crystal_size_min 0.15
_refine_diff_density_max 0.278
_refine_diff_density_min -0.225
_refine_diff_density_rms 0.033
_refine_ls_abs_structure_details 'Flack H D (1983), Acta Cryst. A39, 876-881'
_refine_ls_abs_structure_Flack -0.11(7)
_refine_ls_extinction_coef 0.0049(5)
_refine_ls_extinction_expression Fc^*^=kFc[1+0.001xFc^2^\l^3^/sin(2\q)]^-1/4^
_refine_ls_extinction_method SHELXL
_refine_ls_goodness_of_fit_ref 1.020
_refine_ls_hydrogen_treatment constr
_refine_ls_matrix_type full
_refine_ls_number_parameters 838
_refine_ls_number_reflns 11687
_refine_ls_number_restraints 1
_refine_ls_restrained_S_all 1.020
_refine_ls_R_factor_all 0.0944
_refine_ls_R_factor_gt 0.0514
_refine_ls_shift/su_max 0.000
_refine_ls_shift/su_mean 0.000
_refine_ls_structure_factor_coef Fsqd
_refine_ls_weighting_details 'calc w=1/[\s^2^(Fo^2^)+(0.0701P)^2^+0.1372P] where P=(Fo^2^+2Fc^2^)/3'
_refine_ls_weighting_scheme calc
_refine_ls_wR_factor_gt 0.1253
_refine_ls_wR_factor_ref 0.1506
_reflns_number_gt 7093
_reflns_number_total 11687
_reflns_threshold_expression >2sigma(I)
_cod_data_source_file C0CC04329J.TXT
_cod_data_source_block c
_cod_depositor_comments
;
The following automatic conversions were performed:

'_symmetry_cell_setting' value 'Monoclinic' changed to 'monoclinic'
according to the built-in table from CIF Core dictionary named
'cif_core.dic' version 2.4.1 from 2010-06-29.

Automatic conversion script
Id: cif_fix_values 1646 2011-03-28 12:23:43Z adriana 
;
_cod_original_cell_volume 3467.8(13)
_cod_original_sg_symbol_H-M P2(1)
_cod_database_code 7106022

loop_
_symmetry_equiv_pos_as_xyz
'x, y, z'
'-x, y+1/2, -z'

loop_
_atom_site_label
_atom_site_type_symbol
_atom_site_fract_x
_atom_site_fract_y
_atom_site_fract_z
_atom_site_U_iso_or_equiv
_atom_site_adp_type
_atom_site_occupancy
_atom_site_symmetry_multiplicity
_atom_site_calc_flag
_atom_site_refinement_flags
_atom_site_disorder_assembly
_atom_site_disorder_group
Cl1 Cl 0.34305(14) 0.96020(5) 0.37934(13) 0.1051(5) Uani 1 1 d . . .
Cl2 Cl 0.32467(15) 0.96237(5) 0.84946(12) 0.1028(5) Uani 1 1 d . . .
Cl3 Cl 1.16724(14) -0.00483(5) 1.13111(13) 0.1091(5) Uani 1 1 d . . .
Cl4 Cl 1.16257(13) -0.00392(5) 0.60006(11) 0.0970(4) Uani 1 1 d . . .
O1 O 0.8306(5) 0.79921(14) 0.2150(3) 0.1281(16) Uani 1 1 d . . .
O2 O 0.7762(4) 0.82339(13) 0.0619(3) 0.1113(14) Uani 1 1 d . . .
O3 O 1.1489(4) 0.78874(14) 0.3622(2) 0.0914(10) Uani 1 1 d . . .
O4 O 1.3461(4) 0.82469(13) 0.3113(3) 0.1007(11) Uani 1 1 d . . .
O5 O 0.8025(6) 0.82369(16) 0.5507(3) 0.145(2) Uani 1 1 d . . .
O6 O 0.7967(4) 0.81009(11) 0.7143(2) 0.0813(9) Uani 1 1 d . . .
O7 O 1.0322(4) 0.77461(11) 0.8660(2) 0.0849(9) Uani 1 1 d . . .
O8 O 1.2585(4) 0.78305(12) 0.8284(2) 0.0868(9) Uani 1 1 d . . .
O9 O 0.6813(5) 0.15541(14) 0.9702(3) 0.1222(15) Uani 1 1 d . . .
O10 O 0.7257(4) 0.13354(14) 0.8148(3) 0.1168(14) Uani 1 1 d . . .
O11 O 0.3583(4) 0.16673(14) 1.1124(2) 0.0921(11) Uani 1 1 d . . .
O12 O 0.1596(4) 0.13021(13) 1.0613(3) 0.1010(11) Uani 1 1 d . . .
O13 O 0.6745(5) 0.13273(16) 0.2977(3) 0.1245(15) Uani 1 1 d . . .
O14 O 0.6856(3) 0.14819(10) 0.4611(2) 0.0756(8) Uani 1 1 d . . .
O15 O 0.4541(3) 0.18369(11) 0.6145(2) 0.0800(9) Uani 1 1 d . . .
O16 O 0.2258(3) 0.17393(11) 0.5800(2) 0.0822(9) Uani 1 1 d . . .
N1 N 1.0060(4) 0.87569(13) 0.3237(2) 0.0680(9) Uani 1 1 d . . .
H1 H 0.9845 0.8699 0.3860 0.082 Uiso 1 1 calc R . .
N2 N 0.9847(4) 0.87098(12) 0.8384(2) 0.0645(9) Uani 1 1 d . . .
H2 H 0.9547 0.8674 0.8995 0.077 Uiso 1 1 calc R . .
N3 N 0.4994(4) 0.07917(12) 1.0751(2) 0.0690(10) Uani 1 1 d . . .
H3 H 0.5208 0.0844 1.1379 0.083 Uiso 1 1 calc R . .
N4 N 0.5037(3) 0.08755(12) 0.5890(2) 0.0600(9) Uani 1 1 d . . .
H4 H 0.5358 0.0916 0.6498 0.072 Uiso 1 1 calc R . .
C1 C 0.5078(5) 0.93978(18) 0.3377(4) 0.0796(13) Uani 1 1 d . . .
C2 C 0.5576(5) 0.95565(18) 0.2463(4) 0.0808(13) Uani 1 1 d . . .
H2A H 0.5039 0.9758 0.2049 0.097 Uiso 1 1 calc R . .
C3 C 0.6900(5) 0.94075(18) 0.2178(3) 0.0780(13) Uani 1 1 d . . .
H3A H 0.7252 0.9511 0.1557 0.094 Uiso 1 1 calc R . .
C4 C 0.7728(5) 0.91114(14) 0.2773(3) 0.0629(11) Uani 1 1 d . . .
C5 C 0.7171(6) 0.89581(19) 0.3672(4) 0.0804(13) Uani 1 1 d . . .
H5 H 0.7696 0.8754 0.4088 0.096 Uiso 1 1 calc R . .
C6 C 0.5824(6) 0.91024(18) 0.3977(4) 0.0865(14) Uani 1 1 d . . .
H6 H 0.5452 0.8994 0.4589 0.104 Uiso 1 1 calc R . .
C7 C 0.9212(4) 0.90012(15) 0.2470(3) 0.0610(10) Uani 1 1 d . . .
H7 H 0.9670 0.9311 0.2346 0.073 Uiso 1 1 calc R . .
C8 C 0.9414(5) 0.86979(14) 0.1489(3) 0.0660(11) Uani 1 1 d . . .
H8 H 0.9270 0.8895 0.0879 0.079 Uiso 1 1 calc R . .
C9 C 0.8436(5) 0.82699(16) 0.1482(3) 0.0709(13) Uani 1 1 d . . .
C10 C 0.6905(9) 0.7788(3) 0.0470(6) 0.164(4) Uani 1 1 d . . .
H10A H 0.7125 0.7646 -0.0184 0.197 Uiso 1 1 calc R . .
H10B H 0.7145 0.7556 0.0995 0.197 Uiso 1 1 calc R . .
C11 C 0.5603(9) 0.7880(4) 0.0507(10) 0.246(6) Uani 1 1 d . . .
H11A H 0.5393 0.8034 0.1142 0.369 Uiso 1 1 calc R . .
H11B H 0.5076 0.7586 0.0452 0.369 Uiso 1 1 calc R . .
H11C H 0.5351 0.8089 -0.0045 0.369 Uiso 1 1 calc R . .
C12 C 1.0949(5) 0.85453(14) 0.1591(3) 0.0649(11) Uani 1 1 d . . .
C13 C 1.1982(6) 0.86412(18) 0.0759(4) 0.0892(15) Uani 1 1 d . . .
H13A H 1.1629 0.8788 0.0138 0.107 Uiso 1 1 calc R . .
H13B H 1.2931 0.8736 0.0954 0.107 Uiso 1 1 calc R . .
C14 C 1.1534(6) 0.8138(2) 0.0988(4) 0.0923(16) Uani 1 1 d . . .
H14A H 1.0912 0.7980 0.0504 0.111 Uiso 1 1 calc R . .
H14B H 1.2213 0.7928 0.1320 0.111 Uiso 1 1 calc R . .
C15 C 1.1356(5) 0.86324(15) 0.2711(3) 0.0645(11) Uani 1 1 d . . .
H15 H 1.1996 0.8909 0.2743 0.077 Uiso 1 1 calc R . .
C16 C 1.2071(6) 0.82117(19) 0.3208(3) 0.0724(12) Uani 1 1 d . . .
C17 C 1.4301(6) 0.7859(2) 0.3542(6) 0.138(3) Uani 1 1 d . . .
H17A H 1.4117 0.7833 0.4257 0.207 Uiso 1 1 calc R . .
H17B H 1.5284 0.7925 0.3440 0.207 Uiso 1 1 calc R . .
H17C H 1.4056 0.7563 0.3211 0.207 Uiso 1 1 calc R . .
C18 C 0.4958(5) 0.94310(15) 0.8221(4) 0.0725(12) Uani 1 1 d . . .
C19 C 0.5565(6) 0.95537(17) 0.7333(4) 0.0831(14) Uani 1 1 d . . .
H19 H 0.5068 0.9738 0.6862 0.100 Uiso 1 1 calc R . .
C20 C 0.6924(6) 0.94058(18) 0.7124(3) 0.0812(13) Uani 1 1 d . . .
H20 H 0.7335 0.9488 0.6508 0.097 Uiso 1 1 calc R . .
C21 C 0.7672(5) 0.91388(13) 0.7818(3) 0.0630(11) Uani 1 1 d . . .
C22 C 0.7036(6) 0.90218(18) 0.8717(3) 0.0778(13) Uani 1 1 d . . .
H22 H 0.7527 0.8841 0.9198 0.093 Uiso 1 1 calc R . .
C23 C 0.5677(6) 0.91685(17) 0.8917(4) 0.0808(13) Uani 1 1 d . . .
H23 H 0.5256 0.9087 0.9530 0.097 Uiso 1 1 calc R . .
C24 C 0.9197(5) 0.90002(14) 0.7592(3) 0.0623(11) Uani 1 1 d . . .
H24 H 0.9739 0.9299 0.7548 0.075 Uiso 1 1 calc R . .
C25 C 0.9446(5) 0.87190(15) 0.6584(3) 0.0702(12) Uani 1 1 d . . .
H25 H 0.9489 0.8947 0.6017 0.084 Uiso 1 1 calc R . .
C26 C 0.8404(6) 0.83360(17) 0.6338(3) 0.0789(14) Uani 1 1 d . . .
C27 C 0.7039(7) 0.7698(2) 0.6991(4) 0.1078(19) Uani 1 1 d . . .
H27A H 0.7327 0.7523 0.6388 0.129 Uiso 1 1 calc R . .
H27B H 0.7118 0.7482 0.7568 0.129 Uiso 1 1 calc R . .
C28 C 0.5601(7) 0.7846(4) 0.6874(8) 0.185(4) Uani 1 1 d . . .
H28A H 0.5348 0.8052 0.7431 0.277 Uiso 1 1 calc R . .
H28B H 0.5000 0.7569 0.6868 0.277 Uiso 1 1 calc R . .
H28C H 0.5492 0.8018 0.6245 0.277 Uiso 1 1 calc R . .
C29 C 1.0909(5) 0.85139(15) 0.6781(3) 0.0722(12) Uani 1 1 d . . .
C30 C 1.1581(6) 0.8160(2) 0.6067(4) 0.1007(18) Uani 1 1 d . . .
H30A H 1.2160 0.7908 0.6362 0.121 Uiso 1 1 calc R . .
H30B H 1.1048 0.8065 0.5467 0.121 Uiso 1 1 calc R . .
C31 C 1.2124(7) 0.86516(19) 0.6107(4) 0.1059(19) Uani 1 1 d . . .
H31A H 1.1925 0.8860 0.5532 0.127 Uiso 1 1 calc R . .
H31B H 1.3037 0.8702 0.6428 0.127 Uiso 1 1 calc R . .
C32 C 1.1100(5) 0.84903(14) 0.7953(3) 0.0634(11) Uani 1 1 d . . .
H32 H 1.1933 0.8677 0.8153 0.076 Uiso 1 1 calc R . .
C33 C 1.1251(6) 0.79871(16) 0.8334(3) 0.0664(12) Uani 1 1 d . . .
C34 C 1.2825(6) 0.73407(18) 0.8624(5) 0.1015(17) Uani 1 1 d . . .
H34A H 1.2493 0.7305 0.9309 0.152 Uiso 1 1 calc R . .
H34B H 1.3817 0.7271 0.8603 0.152 Uiso 1 1 calc R . .
H34C H 1.2326 0.7123 0.8186 0.152 Uiso 1 1 calc R . .
C35 C 1.0019(5) 0.01521(17) 1.0900(4) 0.0800(13) Uani 1 1 d . . .
C36 C 0.9237(6) 0.0436(2) 1.1528(4) 0.0900(15) Uani 1 1 d . . .
H36 H 0.9601 0.0532 1.2155 0.108 Uiso 1 1 calc R . .
C37 C 0.7899(5) 0.05797(18) 1.1228(4) 0.0786(13) Uani 1 1 d . . .
H37 H 0.7371 0.0775 1.1656 0.094 Uiso 1 1 calc R . .
C38 C 0.7334(5) 0.04373(15) 1.0300(3) 0.0669(11) Uani 1 1 d . . .
C39 C 0.8179(5) 0.01550(17) 0.9686(4) 0.0802(13) Uani 1 1 d . . .
H39 H 0.7838 0.0061 0.9052 0.096 Uiso 1 1 calc R . .
C40 C 0.9506(5) 0.00094(18) 0.9983(4) 0.0841(14) Uani 1 1 d . . .
H40 H 1.0045 -0.0185 0.9561 0.101 Uiso 1 1 calc R . .
C41 C 0.5849(5) 0.05525(15) 0.9978(3) 0.0645(11) Uani 1 1 d . . .
H41 H 0.5388 0.0244 0.9837 0.077 Uiso 1 1 calc R . .
C42 C 0.5653(5) 0.08627(15) 0.9007(3) 0.0685(12) Uani 1 1 d . . .
H42 H 0.5797 0.0670 0.8393 0.082 Uiso 1 1 calc R . .
C43 C 0.6625(5) 0.12849(16) 0.9025(3) 0.0718(13) Uani 1 1 d . . .
C44 C 0.8132(10) 0.1786(3) 0.8021(7) 0.165(3) Uani 1 1 d . . .
H44A H 0.7924 0.1932 0.7368 0.198 Uiso 1 1 calc R . .
H44B H 0.7901 0.2014 0.8551 0.198 Uiso 1 1 calc R . .
C45 C 0.9421(10) 0.1680(4) 0.8073(11) 0.246(7) Uani 1 1 d . . .
H45A H 0.9593 0.1490 0.8670 0.370 Uiso 1 1 calc R . .
H45B H 0.9970 0.1969 0.8109 0.370 Uiso 1 1 calc R . .
H45C H 0.9682 0.1501 0.7480 0.370 Uiso 1 1 calc R . .
C46 C 0.4120(5) 0.10194(14) 0.9092(3) 0.0654(11) Uani 1 1 d . . .
C47 C 0.3076(6) 0.09306(19) 0.8254(3) 0.0885(15) Uani 1 1 d . . .
H47A H 0.2129 0.0835 0.8443 0.106 Uiso 1 1 calc R . .
H47B H 0.3419 0.0788 0.7630 0.106 Uiso 1 1 calc R . .
C48 C 0.3530(6) 0.14332(18) 0.8500(3) 0.0884(15) Uani 1 1 d . . .
H48A H 0.4148 0.1594 0.8024 0.106 Uiso 1 1 calc R . .
H48B H 0.2857 0.1641 0.8837 0.106 Uiso 1 1 calc R . .
C49 C 0.3706(5) 0.09208(16) 1.0217(3) 0.0651(11) Uani 1 1 d . . .
H49 H 0.3058 0.0647 1.0234 0.078 Uiso 1 1 calc R . .
C50 C 0.3007(6) 0.13449(19) 1.0721(3) 0.0744(13) Uani 1 1 d . . .
C51 C 0.0789(7) 0.1695(2) 1.1064(5) 0.142(3) Uani 1 1 d . . .
H51A H 0.1056 0.1732 1.1765 0.213 Uiso 1 1 calc R . .
H51B H -0.0201 0.1624 1.1018 0.213 Uiso 1 1 calc R . .
H51C H 0.0981 0.1988 1.0704 0.213 Uiso 1 1 calc R . .
C52 C 0.9927(5) 0.01512(15) 0.5712(4) 0.0666(11) Uani 1 1 d . . .
C53 C 0.9224(5) 0.04276(16) 0.6410(3) 0.0758(13) Uani 1 1 d . . .
H53 H 0.9667 0.0516 0.7016 0.091 Uiso 1 1 calc R . .
C54 C 0.7857(5) 0.05746(17) 0.6210(3) 0.0707(12) Uani 1 1 d . . .
H54 H 0.7387 0.0762 0.6685 0.085 Uiso 1 1 calc R . .
C55 C 0.7178(4) 0.04479(13) 0.5319(3) 0.0594(10) Uani 1 1 d . . .
C56 C 0.7906(5) 0.01671(16) 0.4632(3) 0.0743(13) Uani 1 1 d . . .
H56 H 0.7468 0.0075 0.4027 0.089 Uiso 1 1 calc R . .
C57 C 0.9279(5) 0.00206(17) 0.4830(3) 0.0747(12) Uani 1 1 d . . .
H57 H 0.9756 -0.0167 0.4359 0.090 Uiso 1 1 calc R . .
C58 C 0.5675(4) 0.05815(14) 0.5090(3) 0.0591(10) Uani 1 1 d . . .
H58 H 0.5137 0.0281 0.5058 0.071 Uiso 1 1 calc R . .
C59 C 0.5378(5) 0.08534(14) 0.4084(3) 0.0649(12) Uani 1 1 d . . .
H59 H 0.5322 0.0623 0.3521 0.078 Uiso 1 1 calc R . .
C60 C 0.6408(5) 0.12352(16) 0.3832(3) 0.0685(12) Uani 1 1 d . . .
C61 C 0.7811(6) 0.18736(18) 0.4439(4) 0.0915(15) Uani 1 1 d . . .
H61A H 0.7764 0.2095 0.5009 0.110 Uiso 1 1 calc R . .
H61B H 0.7519 0.2046 0.3832 0.110 Uiso 1 1 calc R . .
C62 C 0.9260(7) 0.1713(3) 0.4320(6) 0.154(3) Uani 1 1 d . . .
H62A H 0.9470 0.1471 0.4818 0.230 Uiso 1 1 calc R . .
H62B H 0.9887 0.1981 0.4412 0.230 Uiso 1 1 calc R . .
H62C H 0.9379 0.1583 0.3650 0.230 Uiso 1 1 calc R . .
C63 C 0.3908(5) 0.10595(14) 0.4288(3) 0.0629(11) Uani 1 1 d . . .
C64 C 0.2666(6) 0.0912(2) 0.3635(4) 0.0992(18) Uani 1 1 d . . .
H64A H 0.2844 0.0701 0.3064 0.119 Uiso 1 1 calc R . .
H64B H 0.1766 0.0864 0.3967 0.119 Uiso 1 1 calc R . .
C65 C 0.3230(6) 0.14095(19) 0.3585(4) 0.0910(16) Uani 1 1 d . . .
H65A H 0.2669 0.1664 0.3882 0.109 Uiso 1 1 calc R . .
H65B H 0.3745 0.1501 0.2980 0.109 Uiso 1 1 calc R . .
C66 C 0.3756(4) 0.10856(14) 0.5460(3) 0.0572(10) Uani 1 1 d . . .
H66 H 0.2937 0.0896 0.5670 0.069 Uiso 1 1 calc R . .
C67 C 0.3606(5) 0.15939(16) 0.5838(3) 0.0615(11) Uani 1 1 d . . .
C68 C 0.2017(6) 0.22322(18) 0.6116(4) 0.1000(17) Uani 1 1 d . . .
H68A H 0.2369 0.2277 0.6796 0.150 Uiso 1 1 calc R . .
H68B H 0.1023 0.2299 0.6097 0.150 Uiso 1 1 calc R . .
H68C H 0.2498 0.2446 0.5663 0.150 Uiso 1 1 calc R . .

loop_
_atom_site_aniso_label
_atom_site_aniso_U_11
_atom_site_aniso_U_22
_atom_site_aniso_U_33
_atom_site_aniso_U_23
_atom_site_aniso_U_13
_atom_site_aniso_U_12
Cl1 0.0747(9) 0.0970(10) 0.1437(12) -0.0387(9) 0.0001(8) -0.0057(7)
Cl2 0.0908(9) 0.0805(9) 0.1370(12) -0.0053(8) -0.0030(8) 0.0050(7)
Cl3 0.0803(9) 0.0977(10) 0.1494(13) 0.0362(10) 0.0015(8) -0.0070(8)
Cl4 0.0792(8) 0.0781(8) 0.1335(12) 0.0077(8) 0.0021(8) 0.0080(7)
O1 0.196(4) 0.098(3) 0.090(2) 0.042(2) -0.047(3) -0.074(3)
O2 0.150(3) 0.092(3) 0.091(2) 0.021(2) -0.052(2) -0.051(2)
O3 0.108(3) 0.094(3) 0.072(2) 0.0168(19) 0.0009(19) 0.007(2)
O4 0.086(3) 0.091(3) 0.124(3) 0.018(2) -0.013(2) 0.008(2)
O5 0.240(5) 0.131(4) 0.065(2) 0.014(2) -0.039(3) -0.071(4)
O6 0.120(3) 0.0641(19) 0.0600(18) 0.0051(15) -0.0095(17) -0.0236(18)
O7 0.094(2) 0.067(2) 0.094(2) 0.0226(17) 0.0037(19) -0.0053(18)
O8 0.094(3) 0.075(2) 0.092(2) 0.0170(17) 0.0161(18) 0.0150(19)
O9 0.191(4) 0.091(3) 0.085(2) -0.040(2) 0.041(2) -0.073(3)
O10 0.158(4) 0.104(3) 0.089(2) -0.022(2) 0.056(2) -0.054(3)
O11 0.113(3) 0.092(3) 0.071(2) -0.0213(19) 0.0009(19) 0.006(2)
O12 0.093(3) 0.097(3) 0.114(3) -0.011(2) 0.018(2) 0.012(2)
O13 0.184(4) 0.136(3) 0.055(2) -0.005(2) 0.036(2) -0.048(3)
O14 0.109(2) 0.0621(18) 0.0560(17) -0.0045(14) 0.0122(16) -0.0187(17)
O15 0.086(2) 0.066(2) 0.088(2) -0.0202(17) 0.0069(17) -0.0104(18)
O16 0.086(2) 0.070(2) 0.091(2) -0.0144(17) -0.0051(17) 0.0150(17)
N1 0.074(2) 0.085(2) 0.0455(17) -0.0026(18) -0.0073(17) 0.0078(19)
N2 0.086(3) 0.065(2) 0.0430(16) -0.0031(16) 0.0056(17) 0.0071(18)
N3 0.086(3) 0.077(2) 0.0439(17) 0.0042(17) 0.0148(18) 0.0059(19)
N4 0.075(2) 0.066(2) 0.0396(16) 0.0026(15) 0.0044(15) 0.0063(17)
C1 0.071(3) 0.064(3) 0.104(4) -0.015(3) -0.004(3) -0.010(2)
C2 0.083(4) 0.072(3) 0.087(3) 0.004(3) -0.020(3) 0.006(3)
C3 0.088(3) 0.075(3) 0.070(3) 0.015(2) -0.005(3) -0.001(3)
C4 0.073(3) 0.050(2) 0.066(3) 0.003(2) -0.005(2) -0.007(2)
C5 0.081(3) 0.081(3) 0.079(3) 0.015(3) 0.006(3) 0.007(3)
C6 0.092(4) 0.078(3) 0.090(3) 0.016(3) 0.008(3) -0.011(3)
C7 0.076(3) 0.053(2) 0.054(2) 0.0051(19) -0.001(2) -0.007(2)
C8 0.089(3) 0.050(2) 0.058(2) 0.0151(19) -0.009(2) -0.011(2)
C9 0.103(4) 0.057(3) 0.053(3) 0.006(2) -0.011(2) -0.010(2)
C10 0.184(8) 0.127(6) 0.180(7) 0.026(5) -0.085(7) -0.053(6)
C11 0.124(7) 0.207(11) 0.407(19) 0.053(11) -0.018(10) -0.041(8)
C12 0.085(3) 0.050(2) 0.059(2) 0.0019(19) 0.003(2) -0.002(2)
C13 0.105(4) 0.087(4) 0.075(3) 0.012(3) 0.022(3) 0.007(3)
C14 0.126(4) 0.090(4) 0.061(3) -0.011(3) 0.001(3) 0.018(3)
C15 0.071(3) 0.061(3) 0.062(2) -0.004(2) -0.004(2) -0.005(2)
C16 0.080(4) 0.076(3) 0.062(3) -0.005(2) -0.008(2) 0.002(3)
C17 0.101(5) 0.124(5) 0.188(7) 0.040(5) -0.039(4) 0.033(4)
C18 0.080(3) 0.047(2) 0.090(3) -0.003(2) -0.005(3) 0.000(2)
C19 0.097(4) 0.071(3) 0.081(3) 0.022(3) -0.004(3) 0.008(3)
C20 0.109(4) 0.071(3) 0.063(3) 0.015(2) 0.002(3) 0.002(3)
C21 0.098(3) 0.040(2) 0.052(2) 0.0036(18) -0.005(2) -0.004(2)
C22 0.098(4) 0.073(3) 0.063(3) 0.012(2) 0.001(3) 0.019(3)
C23 0.099(4) 0.069(3) 0.074(3) 0.010(2) 0.007(3) 0.010(3)
C24 0.093(3) 0.042(2) 0.052(2) 0.0013(18) 0.002(2) -0.008(2)
C25 0.119(4) 0.048(2) 0.044(2) 0.0092(18) 0.009(2) -0.002(3)
C26 0.125(4) 0.064(3) 0.047(3) 0.002(2) -0.001(3) -0.008(3)
C27 0.141(5) 0.079(4) 0.104(4) 0.002(3) -0.013(4) -0.036(4)
C28 0.099(6) 0.201(9) 0.254(11) -0.007(8) -0.002(6) -0.034(6)
C29 0.110(4) 0.047(2) 0.060(3) 0.008(2) 0.018(2) -0.001(2)
C30 0.160(5) 0.078(4) 0.065(3) -0.002(3) 0.027(3) 0.032(3)
C31 0.148(5) 0.076(4) 0.094(4) 0.009(3) 0.053(4) 0.006(3)
C32 0.086(3) 0.044(2) 0.060(2) -0.0006(19) 0.000(2) -0.006(2)
C33 0.087(4) 0.059(3) 0.053(2) 0.000(2) 0.001(2) -0.006(3)
C34 0.119(4) 0.071(4) 0.114(4) 0.016(3) 0.006(3) 0.029(3)
C35 0.078(3) 0.062(3) 0.101(4) 0.008(3) 0.008(3) -0.014(2)
C36 0.096(4) 0.088(4) 0.087(3) -0.013(3) -0.001(3) -0.013(3)
C37 0.090(4) 0.069(3) 0.077(3) -0.015(2) 0.000(3) -0.003(3)
C38 0.079(3) 0.055(3) 0.066(3) -0.004(2) 0.012(2) -0.006(2)
C39 0.094(4) 0.075(3) 0.072(3) -0.014(2) 0.008(3) 0.005(3)
C40 0.085(4) 0.072(3) 0.096(4) -0.005(3) 0.022(3) 0.005(3)
C41 0.082(3) 0.054(3) 0.057(2) -0.0025(19) 0.010(2) -0.008(2)
C42 0.105(4) 0.054(3) 0.046(2) -0.0089(19) 0.011(2) -0.012(2)
C43 0.104(4) 0.057(3) 0.055(3) -0.006(2) 0.018(2) -0.015(3)
C44 0.200(9) 0.120(6) 0.177(7) -0.018(5) 0.079(7) -0.064(7)
C45 0.133(7) 0.186(10) 0.42(2) -0.068(11) 0.056(10) -0.035(8)
C46 0.085(3) 0.053(3) 0.058(2) -0.0009(19) 0.011(2) -0.008(2)
C47 0.114(4) 0.085(4) 0.066(3) -0.003(3) -0.008(3) 0.010(3)
C48 0.133(5) 0.072(3) 0.061(3) 0.010(2) 0.008(3) 0.013(3)
C49 0.071(3) 0.067(3) 0.057(2) 0.010(2) 0.007(2) -0.003(2)
C50 0.091(4) 0.074(3) 0.059(3) 0.006(2) 0.015(3) 0.007(3)
C51 0.128(5) 0.130(5) 0.168(6) -0.034(5) 0.040(5) 0.057(4)
C52 0.068(3) 0.049(2) 0.083(3) 0.004(2) 0.009(2) 0.000(2)
C53 0.090(4) 0.068(3) 0.070(3) -0.009(2) -0.012(3) 0.008(3)
C54 0.083(3) 0.064(3) 0.065(3) -0.020(2) -0.003(2) 0.013(2)
C55 0.082(3) 0.039(2) 0.056(2) -0.0033(18) 0.008(2) -0.004(2)
C56 0.091(4) 0.067(3) 0.064(3) -0.008(2) 0.004(3) -0.005(3)
C57 0.092(4) 0.065(3) 0.068(3) -0.012(2) 0.013(3) 0.002(3)
C58 0.078(3) 0.042(2) 0.057(2) -0.0010(18) 0.000(2) -0.003(2)
C59 0.105(4) 0.048(2) 0.041(2) -0.0097(18) -0.005(2) -0.001(2)
C60 0.101(3) 0.063(3) 0.042(2) -0.004(2) 0.001(2) 0.002(2)
C61 0.102(4) 0.067(3) 0.105(4) 0.005(3) 0.008(3) -0.025(3)
C62 0.101(5) 0.161(7) 0.199(8) 0.003(6) -0.006(5) -0.019(5)
C63 0.080(3) 0.050(2) 0.058(2) -0.0064(19) -0.012(2) 0.001(2)
C64 0.114(4) 0.092(4) 0.091(4) -0.021(3) -0.047(3) 0.022(3)
C65 0.129(5) 0.077(4) 0.067(3) 0.003(2) -0.018(3) 0.026(3)
C66 0.062(3) 0.050(2) 0.059(2) 0.0062(19) 0.0026(19) -0.0021(19)
C67 0.071(3) 0.060(3) 0.053(2) 0.003(2) 0.004(2) 0.001(2)
C68 0.122(4) 0.075(3) 0.103(4) -0.024(3) 0.001(3) 0.033(3)

loop_
_atom_type_symbol
_atom_type_description
_atom_type_scat_dispersion_real
_atom_type_scat_dispersion_imag
_atom_type_scat_source
C C 0.0033 0.0016 'International Tables Vol C Tables 4.2.6.8 and 6.1.1.4'
H H 0.0000 0.0000 'International Tables Vol C Tables 4.2.6.8 and 6.1.1.4'
N N 0.0061 0.0033 'International Tables Vol C Tables 4.2.6.8 and 6.1.1.4'
O O 0.0106 0.0060 'International Tables Vol C Tables 4.2.6.8 and 6.1.1.4'
Cl Cl 0.1484 0.1585 'International Tables Vol C Tables 4.2.6.8 and 6.1.1.4'

loop_
_geom_angle_atom_site_label_1
_geom_angle_atom_site_label_2
_geom_angle_atom_site_label_3
_geom_angle
_geom_angle_site_symmetry_1
_geom_angle_site_symmetry_3
_geom_angle_publ_flag
C9 O2 C10 116.2(4) . . ?
C16 O4 C17 116.7(4) . . ?
C26 O6 C27 118.2(4) . . ?
C33 O8 C34 115.9(4) . . ?
C43 O10 C44 116.1(4) . . ?
C50 O12 C51 114.4(4) . . ?
C60 O14 C61 118.6(4) . . ?
C67 O16 C68 115.2(4) . . ?
C7 N1 C15 104.2(3) . . ?
C7 N1 H1 127.9 . . ?
C15 N1 H1 127.9 . . ?
C24 N2 C32 107.3(3) . . ?
C24 N2 H2 126.3 . . ?
C32 N2 H2 126.3 . . ?
C49 N3 C41 104.2(3) . . ?
C49 N3 H3 127.9 . . ?
C41 N3 H3 127.9 . . ?
C66 N4 C58 106.9(3) . . ?
C66 N4 H4 126.5 . . ?
C58 N4 H4 126.5 . . ?
C6 C1 C2 122.2(5) . . ?
C6 C1 Cl1 118.9(5) . . ?
C2 C1 Cl1 118.9(4) . . ?
C1 C2 C3 117.6(4) . . ?
C1 C2 H2A 121.2 . . ?
C3 C2 H2A 121.2 . . ?
C2 C3 C4 122.9(4) . . ?
C2 C3 H3A 118.6 . . ?
C4 C3 H3A 118.6 . . ?
C5 C4 C3 117.1(4) . . ?
C5 C4 C7 122.4(4) . . ?
C3 C4 C7 120.3(4) . . ?
C4 C5 C6 121.1(5) . . ?
C4 C5 H5 119.4 . . ?
C6 C5 H5 119.4 . . ?
C1 C6 C5 119.1(5) . . ?
C1 C6 H6 120.4 . . ?
C5 C6 H6 120.4 . . ?
N1 C7 C4 115.3(3) . . ?
N1 C7 C8 104.5(3) . . ?
C4 C7 C8 117.0(3) . . ?
N1 C7 H7 106.4 . . ?
C4 C7 H7 106.4 . . ?
C8 C7 H7 106.4 . . ?
C9 C8 C12 111.5(4) . . ?
C9 C8 C7 110.8(4) . . ?
C12 C8 C7 101.6(3) . . ?
C9 C8 H8 110.9 . . ?
C12 C8 H8 110.9 . . ?
C7 C8 H8 110.9 . . ?
O1 C9 O2 123.1(4) . . ?
O1 C9 C8 125.6(4) . . ?
O2 C9 C8 111.3(4) . . ?
C11 C10 O2 110.9(9) . . ?
C11 C10 H10A 109.5 . . ?
O2 C10 H10A 109.5 . . ?
C11 C10 H10B 109.5 . . ?
O2 C10 H10B 109.5 . . ?
H10A C10 H10B 108.0 . . ?
C10 C11 H11A 109.5 . . ?
C10 C11 H11B 109.5 . . ?
H11A C11 H11B 109.5 . . ?
C10 C11 H11C 109.5 . . ?
H11A C11 H11C 109.5 . . ?
H11B C11 H11C 109.5 . . ?
C14 C12 C13 60.0(3) . . ?
C14 C12 C8 121.6(4) . . ?
C13 C12 C8 121.1(4) . . ?
C14 C12 C15 122.4(4) . . ?
C13 C12 C15 120.6(4) . . ?
C8 C12 C15 105.9(3) . . ?
C14 C13 C12 59.9(3) . . ?
C14 C13 H13A 117.8 . . ?
C12 C13 H13A 117.8 . . ?
C14 C13 H13B 117.8 . . ?
C12 C13 H13B 117.8 . . ?
H13A C13 H13B 114.9 . . ?
C12 C14 C13 60.1(3) . . ?
C12 C14 H14A 117.8 . . ?
C13 C14 H14A 117.8 . . ?
C12 C14 H14B 117.8 . . ?
C13 C14 H14B 117.8 . . ?
H14A C14 H14B 114.9 . . ?
N1 C15 C16 111.0(4) . . ?
N1 C15 C12 106.6(3) . . ?
C16 C15 C12 113.8(3) . . ?
N1 C15 H15 108.4 . . ?
C16 C15 H15 108.4 . . ?
C12 C15 H15 108.4 . . ?
O3 C16 O4 124.2(5) . . ?
O3 C16 C15 125.5(5) . . ?
O4 C16 C15 110.3(4) . . ?
O4 C17 H17A 109.5 . . ?
O4 C17 H17B 109.5 . . ?
H17A C17 H17B 109.5 . . ?
O4 C17 H17C 109.5 . . ?
H17A C17 H17C 109.5 . . ?
H17B C17 H17C 109.5 . . ?
C19 C18 C23 120.4(5) . . ?
C19 C18 Cl2 120.1(4) . . ?
C23 C18 Cl2 119.4(4) . . ?
C18 C19 C20 120.0(4) . . ?
C18 C19 H19 120.0 . . ?
C20 C19 H19 120.0 . . ?
C21 C20 C19 120.5(4) . . ?
C21 C20 H20 119.7 . . ?
C19 C20 H20 119.7 . . ?
C20 C21 C22 118.3(4) . . ?
C20 C21 C24 119.6(4) . . ?
C22 C21 C24 122.1(4) . . ?
C21 C22 C23 120.8(4) . . ?
C21 C22 H22 119.6 . . ?
C23 C22 H22 119.6 . . ?
C18 C23 C22 119.9(5) . . ?
C18 C23 H23 120.0 . . ?
C22 C23 H23 120.0 . . ?
N2 C24 C21 113.5(3) . . ?
N2 C24 C25 105.3(3) . . ?
C21 C24 C25 116.2(4) . . ?
N2 C24 H24 107.1 . . ?
C21 C24 H24 107.1 . . ?
C25 C24 H24 107.1 . . ?
C26 C25 C29 111.8(4) . . ?
C26 C25 C24 116.2(4) . . ?
C29 C25 C24 100.8(3) . . ?
C26 C25 H25 109.2 . . ?
C29 C25 H25 109.2 . . ?
C24 C25 H25 109.2 . . ?
O5 C26 O6 122.2(5) . . ?
O5 C26 C25 124.5(5) . . ?
O6 C26 C25 113.3(4) . . ?
C28 C27 O6 111.7(6) . . ?
C28 C27 H27A 109.3 . . ?
O6 C27 H27A 109.3 . . ?
C28 C27 H27B 109.3 . . ?
O6 C27 H27B 109.3 . . ?
H27A C27 H27B 107.9 . . ?
C27 C28 H28A 109.5 . . ?
C27 C28 H28B 109.5 . . ?
H28A C28 H28B 109.5 . . ?
C27 C28 H28C 109.5 . . ?
H28A C28 H28C 109.5 . . ?
H28B C28 H28C 109.5 . . ?
C30 C29 C31 58.1(3) . . ?
C30 C29 C25 122.0(4) . . ?
C31 C29 C25 120.3(4) . . ?
C30 C29 C32 123.0(4) . . ?
C31 C29 C32 120.7(4) . . ?
C25 C29 C32 106.5(3) . . ?
C31 C30 C29 61.0(3) . . ?
C31 C30 H30A 117.7 . . ?
C29 C30 H30A 117.7 . . ?
C31 C30 H30B 117.7 . . ?
C29 C30 H30B 117.7 . . ?
H30A C30 H30B 114.8 . . ?
C30 C31 C29 60.9(3) . . ?
C30 C31 H31A 117.7 . . ?
C29 C31 H31A 117.7 . . ?
C30 C31 H31B 117.7 . . ?
C29 C31 H31B 117.7 . . ?
H31A C31 H31B 114.8 . . ?
N2 C32 C33 109.9(4) . . ?
N2 C32 C29 106.2(3) . . ?
C33 C32 C29 112.5(3) . . ?
N2 C32 H32 109.4 . . ?
C33 C32 H32 109.4 . . ?
C29 C32 H32 109.4 . . ?
O7 C33 O8 122.4(4) . . ?
O7 C33 C32 125.4(5) . . ?
O8 C33 C32 112.1(4) . . ?
O8 C34 H34A 109.5 . . ?
O8 C34 H34B 109.5 . . ?
H34A C34 H34B 109.5 . . ?
O8 C34 H34C 109.5 . . ?
H34A C34 H34C 109.5 . . ?
H34B C34 H34C 109.5 . . ?
C40 C35 C36 121.0(5) . . ?
C40 C35 Cl3 119.8(4) . . ?
C36 C35 Cl3 119.2(4) . . ?
C35 C36 C37 119.7(5) . . ?
C35 C36 H36 120.2 . . ?
C37 C36 H36 120.2 . . ?
C36 C37 C38 121.0(5) . . ?
C36 C37 H37 119.5 . . ?
C38 C37 H37 119.5 . . ?
C39 C38 C37 117.0(4) . . ?
C39 C38 C41 120.1(4) . . ?
C37 C38 C41 122.8(4) . . ?
C40 C39 C38 122.2(5) . . ?
C40 C39 H39 118.9 . . ?
C38 C39 H39 118.9 . . ?
C35 C40 C39 119.2(5) . . ?
C35 C40 H40 120.4 . . ?
C39 C40 H40 120.4 . . ?
N3 C41 C38 115.1(3) . . ?
N3 C41 C42 104.8(3) . . ?
C38 C41 C42 117.2(4) . . ?
N3 C41 H41 106.4 . . ?
C38 C41 H41 106.4 . . ?
C42 C41 H41 106.4 . . ?
C43 C42 C46 111.3(4) . . ?
C43 C42 C41 110.8(4) . . ?
C46 C42 C41 102.0(3) . . ?
C43 C42 H42 110.8 . . ?
C46 C42 H42 110.8 . . ?
C41 C42 H42 110.8 . . ?
O9 C43 O10 122.0(4) . . ?
O9 C43 C42 127.1(4) . . ?
O10 C43 C42 110.9(4) . . ?
C45 C44 O10 109.5(9) . . ?
C45 C44 H44A 109.8 . . ?
O10 C44 H44A 109.8 . . ?
C45 C44 H44B 109.8 . . ?
O10 C44 H44B 109.8 . . ?
H44A C44 H44B 108.2 . . ?
C44 C45 H45A 109.5 . . ?
C44 C45 H45B 109.5 . . ?
H45A C45 H45B 109.5 . . ?
C44 C45 H45C 109.5 . . ?
H45A C45 H45C 109.5 . . ?
H45B C45 H45C 109.5 . . ?
C47 C46 C48 60.1(3) . . ?
C47 C46 C42 121.8(4) . . ?
C48 C46 C42 122.4(4) . . ?
C47 C46 C49 120.0(4) . . ?
C48 C46 C49 122.2(4) . . ?
C42 C46 C49 105.4(3) . . ?
C46 C47 C48 60.0(3) . . ?
C46 C47 H47A 117.8 . . ?
C48 C47 H47A 117.8 . . ?
C46 C47 H47B 117.8 . . ?
C48 C47 H47B 117.8 . . ?
H47A C47 H47B 114.9 . . ?
C46 C48 C47 59.9(3) . . ?
C46 C48 H48A 117.8 . . ?
C47 C48 H48A 117.8 . . ?
C46 C48 H48B 117.8 . . ?
C47 C48 H48B 117.8 . . ?
H48A C48 H48B 114.9 . . ?
N3 C49 C50 110.6(4) . . ?
N3 C49 C46 106.7(3) . . ?
C50 C49 C46 113.2(3) . . ?
N3 C49 H49 108.8 . . ?
C50 C49 H49 108.8 . . ?
C46 C49 H49 108.8 . . ?
O11 C50 O12 124.9(5) . . ?
O11 C50 C49 126.3(5) . . ?
O12 C50 C49 108.8(5) . . ?
O12 C51 H51A 109.5 . . ?
O12 C51 H51B 109.5 . . ?
H51A C51 H51B 109.5 . . ?
O12 C51 H51C 109.5 . . ?
H51A C51 H51C 109.5 . . ?
H51B C51 H51C 109.5 . . ?
C57 C52 C53 120.1(4) . . ?
C57 C52 Cl4 121.3(4) . . ?
C53 C52 Cl4 118.6(4) . . ?
C52 C53 C54 119.8(4) . . ?
C52 C53 H53 120.1 . . ?
C54 C53 H53 120.1 . . ?
C55 C54 C53 121.2(4) . . ?
C55 C54 H54 119.4 . . ?
C53 C54 H54 119.4 . . ?
C54 C55 C56 117.9(4) . . ?
C54 C55 C58 123.0(4) . . ?
C56 C55 C58 119.1(4) . . ?
C55 C56 C57 121.0(4) . . ?
C55 C56 H56 119.5 . . ?
C57 C56 H56 119.5 . . ?
C52 C57 C56 120.1(4) . . ?
C52 C57 H57 120.0 . . ?
C56 C57 H57 120.0 . . ?
N4 C58 C55 112.9(3) . . ?
N4 C58 C59 105.5(3) . . ?
C55 C58 C59 117.3(3) . . ?
N4 C58 H58 106.8 . . ?
C55 C58 H58 106.8 . . ?
C59 C58 H58 106.8 . . ?
C60 C59 C63 111.8(3) . . ?
C60 C59 C58 115.1(3) . . ?
C63 C59 C58 101.2(3) . . ?
C60 C59 H59 109.5 . . ?
C63 C59 H59 109.5 . . ?
C58 C59 H59 109.5 . . ?
O13 C60 O14 122.5(4) . . ?
O13 C60 C59 122.9(4) . . ?
O14 C60 C59 114.5(3) . . ?
O14 C61 C62 112.4(5) . . ?
O14 C61 H61A 109.1 . . ?
C62 C61 H61A 109.1 . . ?
O14 C61 H61B 109.1 . . ?
C62 C61 H61B 109.1 . . ?
H61A C61 H61B 107.9 . . ?
C61 C62 H62A 109.5 . . ?
C61 C62 H62B 109.5 . . ?
H62A C62 H62B 109.5 . . ?
C61 C62 H62C 109.5 . . ?
H62A C62 H62C 109.5 . . ?
H62B C62 H62C 109.5 . . ?
C65 C63 C64 59.5(3) . . ?
C65 C63 C59 121.8(4) . . ?
C64 C63 C59 120.3(4) . . ?
C65 C63 C66 123.0(4) . . ?
C64 C63 C66 120.0(4) . . ?
C59 C63 C66 106.4(3) . . ?
C65 C64 C63 59.5(3) . . ?
C65 C64 H64A 117.8 . . ?
C63 C64 H64A 117.8 . . ?
C65 C64 H64B 117.8 . . ?
C63 C64 H64B 117.8 . . ?
H64A C64 H64B 115.0 . . ?
C64 C65 C63 61.0(3) . . ?
C64 C65 H65A 117.7 . . ?
C63 C65 H65A 117.7 . . ?
C64 C65 H65B 117.7 . . ?
C63 C65 H65B 117.7 . . ?
H65A C65 H65B 114.8 . . ?
N4 C66 C67 109.2(3) . . ?
N4 C66 C63 106.5(3) . . ?
C67 C66 C63 112.4(3) . . ?
N4 C66 H66 109.5 . . ?
C67 C66 H66 109.5 . . ?
C63 C66 H66 109.5 . . ?
O15 C67 O16 123.5(4) . . ?
O15 C67 C66 125.3(4) . . ?
O16 C67 C66 111.3(4) . . ?
O16 C68 H68A 109.5 . . ?
O16 C68 H68B 109.5 . . ?
H68A C68 H68B 109.5 . . ?
O16 C68 H68C 109.5 . . ?
H68A C68 H68C 109.5 . . ?
H68B C68 H68C 109.5 . . ?

loop_
_geom_bond_atom_site_label_1
_geom_bond_atom_site_label_2
_geom_bond_distance
_geom_bond_site_symmetry_2
_geom_bond_publ_flag
Cl1 C1 1.753(5) . ?
Cl2 C18 1.748(5) . ?
Cl3 C35 1.746(5) . ?
Cl4 C52 1.734(5) . ?
O1 C9 1.177(5) . ?
O2 C9 1.301(5) . ?
O2 C10 1.497(8) . ?
O3 C16 1.192(6) . ?
O4 C16 1.328(6) . ?
O4 C17 1.453(6) . ?
O5 C26 1.181(5) . ?
O6 C26 1.313(5) . ?
O6 C27 1.439(6) . ?
O7 C33 1.189(5) . ?
O8 C33 1.339(5) . ?
O8 C34 1.452(5) . ?
O9 C43 1.177(5) . ?
O10 C43 1.309(5) . ?
O10 C44 1.513(8) . ?
O11 C50 1.175(6) . ?
O12 C50 1.349(6) . ?
O12 C51 1.463(6) . ?
O13 C60 1.198(5) . ?
O14 C60 1.301(5) . ?
O14 C61 1.436(5) . ?
O15 C67 1.183(5) . ?
O16 C67 1.341(5) . ?
O16 C68 1.452(5) . ?
N1 C7 1.454(5) . ?
N1 C15 1.457(5) . ?
N1 H1 0.8600 . ?
N2 C24 1.452(5) . ?
N2 C32 1.454(5) . ?
N2 H2 0.8600 . ?
N3 C49 1.450(5) . ?
N3 C41 1.464(5) . ?
N3 H3 0.8600 . ?
N4 C66 1.458(5) . ?
N4 C58 1.466(5) . ?
N4 H4 0.8600 . ?
C1 C6 1.338(7) . ?
C1 C2 1.367(7) . ?
C2 C3 1.376(7) . ?
C2 H2A 0.9300 . ?
C3 C4 1.377(6) . ?
C3 H3A 0.9300 . ?
C4 C5 1.366(6) . ?
C4 C7 1.496(6) . ?
C5 C6 1.400(7) . ?
C5 H5 0.9300 . ?
C6 H6 0.9300 . ?
C7 C8 1.554(6) . ?
C7 H7 0.9800 . ?
C8 C9 1.509(6) . ?
C8 C12 1.521(6) . ?
C8 H8 0.9800 . ?
C10 C11 1.261(10) . ?
C10 H10A 0.9700 . ?
C10 H10B 0.9700 . ?
C11 H11A 0.9600 . ?
C11 H11B 0.9600 . ?
C11 H11C 0.9600 . ?
C12 C14 1.493(6) . ?
C12 C13 1.497(6) . ?
C12 C15 1.538(6) . ?
C13 C14 1.495(7) . ?
C13 H13A 0.9700 . ?
C13 H13B 0.9700 . ?
C14 H14A 0.9700 . ?
C14 H14B 0.9700 . ?
C15 C16 1.500(6) . ?
C15 H15 0.9800 . ?
C17 H17A 0.9600 . ?
C17 H17B 0.9600 . ?
C17 H17C 0.9600 . ?
C18 C19 1.349(7) . ?
C18 C23 1.351(6) . ?
C19 C20 1.382(7) . ?
C19 H19 0.9300 . ?
C20 C21 1.370(6) . ?
C20 H20 0.9300 . ?
C21 C22 1.370(6) . ?
C21 C24 1.527(6) . ?
C22 C23 1.378(7) . ?
C22 H22 0.9300 . ?
C23 H23 0.9300 . ?
C24 C25 1.557(5) . ?
C24 H24 0.9800 . ?
C25 C26 1.487(7) . ?
C25 C29 1.521(6) . ?
C25 H25 0.9800 . ?
C27 C28 1.432(9) . ?
C27 H27A 0.9700 . ?
C27 H27B 0.9700 . ?
C28 H28A 0.9600 . ?
C28 H28B 0.9600 . ?
C28 H28C 0.9600 . ?
C29 C30 1.505(6) . ?
C29 C31 1.507(7) . ?
C29 C32 1.551(6) . ?
C30 C31 1.464(8) . ?
C30 H30A 0.9700 . ?
C30 H30B 0.9700 . ?
C31 H31A 0.9700 . ?
C31 H31B 0.9700 . ?
C32 C33 1.494(6) . ?
C32 H32 0.9800 . ?
C34 H34A 0.9600 . ?
C34 H34B 0.9600 . ?
C34 H34C 0.9600 . ?
C35 C40 1.355(7) . ?
C35 C36 1.365(7) . ?
C36 C37 1.385(7) . ?
C36 H36 0.9300 . ?
C37 C38 1.387(6) . ?
C37 H37 0.9300 . ?
C38 C39 1.385(6) . ?
C38 C41 1.502(6) . ?
C39 C40 1.376(6) . ?
C39 H39 0.9300 . ?
C40 H40 0.9300 . ?
C41 C42 1.551(6) . ?
C41 H41 0.9800 . ?
C42 C43 1.493(6) . ?
C42 C46 1.523(6) . ?
C42 H42 0.9800 . ?
C44 C45 1.258(10) . ?
C44 H44A 0.9700 . ?
C44 H44B 0.9700 . ?
C45 H45A 0.9600 . ?
C45 H45B 0.9600 . ?
C45 H45C 0.9600 . ?
C46 C47 1.495(6) . ?
C46 C48 1.496(6) . ?
C46 C49 1.557(5) . ?
C47 C48 1.498(7) . ?
C47 H47A 0.9700 . ?
C47 H47B 0.9700 . ?
C48 H48A 0.9700 . ?
C48 H48B 0.9700 . ?
C49 C50 1.509(6) . ?
C49 H49 0.9800 . ?
C51 H51A 0.9600 . ?
C51 H51B 0.9600 . ?
C51 H51C 0.9600 . ?
C52 C57 1.357(6) . ?
C52 C53 1.374(6) . ?
C53 C54 1.382(6) . ?
C53 H53 0.9300 . ?
C54 C55 1.379(5) . ?
C54 H54 0.9300 . ?
C55 C56 1.383(6) . ?
C55 C58 1.501(6) . ?
C56 C57 1.387(6) . ?
C56 H56 0.9300 . ?
C57 H57 0.9300 . ?
C58 C59 1.548(5) . ?
C58 H58 0.9800 . ?
C59 C60 1.483(6) . ?
C59 C63 1.532(6) . ?
C59 H59 0.9800 . ?
C61 C62 1.453(8) . ?
C61 H61A 0.9700 . ?
C61 H61B 0.9700 . ?
C62 H62A 0.9600 . ?
C62 H62B 0.9600 . ?
C62 H62C 0.9600 . ?
C63 C65 1.486(6) . ?
C63 C64 1.509(6) . ?
C63 C66 1.549(5) . ?
C64 C65 1.486(8) . ?
C64 H64A 0.9700 . ?
C64 H64B 0.9700 . ?
C65 H65A 0.9700 . ?
C65 H65B 0.9700 . ?
C66 C67 1.507(6) . ?
C66 H66 0.9800 . ?
C68 H68A 0.9600 . ?
C68 H68B 0.9600 . ?
C68 H68C 0.9600 . ?

loop_
_geom_torsion_atom_site_label_1
_geom_torsion_atom_site_label_2
_geom_torsion_atom_site_label_3
_geom_torsion_atom_site_label_4
_geom_torsion
_geom_torsion_site_symmetry_1
_geom_torsion_site_symmetry_2
_geom_torsion_site_symmetry_3
_geom_torsion_site_symmetry_4
_geom_torsion_publ_flag
C6 C1 C2 C3 -1.0(7) . . . . ?
Cl1 C1 C2 C3 177.1(4) . . . . ?
C1 C2 C3 C4 -0.3(7) . . . . ?
C2 C3 C4 C5 1.2(7) . . . . ?
C2 C3 C4 C7 -174.0(4) . . . . ?
C3 C4 C5 C6 -0.8(7) . . . . ?
C7 C4 C5 C6 174.2(4) . . . . ?
C2 C1 C6 C5 1.4(7) . . . . ?
Cl1 C1 C6 C5 -176.7(4) . . . . ?
C4 C5 C6 C1 -0.4(8) . . . . ?
C15 N1 C7 C4 172.1(3) . . . . ?
C15 N1 C7 C8 42.3(4) . . . . ?
C5 C4 C7 N1 -5.3(6) . . . . ?
C3 C4 C7 N1 169.6(4) . . . . ?
C5 C4 C7 C8 118.2(5) . . . . ?
C3 C4 C7 C8 -66.9(5) . . . . ?
N1 C7 C8 C9 82.5(4) . . . . ?
C4 C7 C8 C9 -46.3(5) . . . . ?
N1 C7 C8 C12 -36.1(4) . . . . ?
C4 C7 C8 C12 -164.9(3) . . . . ?
C10 O2 C9 O1 -6.0(9) . . . . ?
C10 O2 C9 C8 172.2(6) . . . . ?
C12 C8 C9 O1 61.8(7) . . . . ?
C7 C8 C9 O1 -50.7(7) . . . . ?
C12 C8 C9 O2 -116.4(4) . . . . ?
C7 C8 C9 O2 131.1(4) . . . . ?
C9 O2 C10 C11 108.6(10) . . . . ?
C9 C8 C12 C14 44.5(5) . . . . ?
C7 C8 C12 C14 162.6(4) . . . . ?
C9 C8 C12 C13 116.2(4) . . . . ?
C7 C8 C12 C13 -125.7(4) . . . . ?
C9 C8 C12 C15 -101.6(4) . . . . ?
C7 C8 C12 C15 16.5(4) . . . . ?
C8 C12 C13 C14 -111.0(5) . . . . ?
C15 C12 C13 C14 112.2(5) . . . . ?
C8 C12 C14 C13 110.2(5) . . . . ?
C15 C12 C14 C13 -109.3(5) . . . . ?
C7 N1 C15 C16 -155.7(3) . . . . ?
C7 N1 C15 C12 -31.3(4) . . . . ?
C14 C12 C15 N1 -137.7(4) . . . . ?
C13 C12 C15 N1 150.5(4) . . . . ?
C8 C12 C15 N1 8.1(4) . . . . ?
C14 C12 C15 C16 -15.0(6) . . . . ?
C13 C12 C15 C16 -86.8(5) . . . . ?
C8 C12 C15 C16 130.8(4) . . . . ?
C17 O4 C16 O3 0.4(7) . . . . ?
C17 O4 C16 C15 -178.8(4) . . . . ?
N1 C15 C16 O3 32.6(6) . . . . ?
C12 C15 C16 O3 -87.6(6) . . . . ?
N1 C15 C16 O4 -148.2(4) . . . . ?
C12 C15 C16 O4 91.6(4) . . . . ?
C23 C18 C19 C20 0.8(7) . . . . ?
Cl2 C18 C19 C20 179.2(4) . . . . ?
C18 C19 C20 C21 -0.7(7) . . . . ?
C19 C20 C21 C22 0.2(7) . . . . ?
C19 C20 C21 C24 -177.1(4) . . . . ?
C20 C21 C22 C23 0.1(7) . . . . ?
C24 C21 C22 C23 177.3(4) . . . . ?
C19 C18 C23 C22 -0.5(7) . . . . ?
Cl2 C18 C23 C22 -178.9(4) . . . . ?
C21 C22 C23 C18 0.0(7) . . . . ?
C32 N2 C24 C21 163.6(3) . . . . ?
C32 N2 C24 C25 35.4(4) . . . . ?
C20 C21 C24 N2 -178.9(4) . . . . ?
C22 C21 C24 N2 4.0(5) . . . . ?
C20 C21 C24 C25 -56.6(5) . . . . ?
C22 C21 C24 C25 126.2(4) . . . . ?
N2 C24 C25 C26 84.6(4) . . . . ?
C21 C24 C25 C26 -41.9(5) . . . . ?
N2 C24 C25 C29 -36.4(4) . . . . ?
C21 C24 C25 C29 -162.9(3) . . . . ?
C27 O6 C26 O5 2.5(8) . . . . ?
C27 O6 C26 C25 -175.3(4) . . . . ?
C29 C25 C26 O5 -99.8(6) . . . . ?
C24 C25 C26 O5 145.2(6) . . . . ?
C29 C25 C26 O6 78.0(5) . . . . ?
C24 C25 C26 O6 -37.0(6) . . . . ?
C26 O6 C27 C28 -83.0(7) . . . . ?
C26 C25 C29 C30 48.8(5) . . . . ?
C24 C25 C29 C30 172.9(4) . . . . ?
C26 C25 C29 C31 118.0(4) . . . . ?
C24 C25 C29 C31 -118.0(4) . . . . ?
C26 C25 C29 C32 -99.9(4) . . . . ?
C24 C25 C29 C32 24.2(4) . . . . ?
C25 C29 C30 C31 108.2(5) . . . . ?
C32 C29 C30 C31 -108.2(5) . . . . ?
C25 C29 C31 C30 -111.0(5) . . . . ?
C32 C29 C31 C30 112.1(5) . . . . ?
C24 N2 C32 C33 -141.3(3) . . . . ?
C24 N2 C32 C29 -19.3(4) . . . . ?
C30 C29 C32 N2 -152.8(4) . . . . ?
C31 C29 C32 N2 137.5(4) . . . . ?
C25 C29 C32 N2 -4.5(4) . . . . ?
C30 C29 C32 C33 -32.5(6) . . . . ?
C31 C29 C32 C33 -102.2(5) . . . . ?
C25 C29 C32 C33 115.8(4) . . . . ?
C34 O8 C33 O7 1.7(6) . . . . ?
C34 O8 C33 C32 -179.0(4) . . . . ?
N2 C32 C33 O7 22.3(6) . . . . ?
C29 C32 C33 O7 -95.9(5) . . . . ?
N2 C32 C33 O8 -157.0(3) . . . . ?
C29 C32 C33 O8 84.9(5) . . . . ?
C40 C35 C36 C37 0.1(8) . . . . ?
Cl3 C35 C36 C37 -177.2(4) . . . . ?
C35 C36 C37 C38 0.4(8) . . . . ?
C36 C37 C38 C39 -1.3(7) . . . . ?
C36 C37 C38 C41 175.1(4) . . . . ?
C37 C38 C39 C40 1.6(7) . . . . ?
C41 C38 C39 C40 -174.9(4) . . . . ?
C36 C35 C40 C39 0.2(7) . . . . ?
Cl3 C35 C40 C39 177.5(4) . . . . ?
C38 C39 C40 C35 -1.1(7) . . . . ?
C49 N3 C41 C38 172.4(3) . . . . ?
C49 N3 C41 C42 42.2(4) . . . . ?
C39 C38 C41 N3 171.3(4) . . . . ?
C37 C38 C41 N3 -5.0(6) . . . . ?
C39 C38 C41 C42 -64.9(5) . . . . ?
C37 C38 C41 C42 118.8(5) . . . . ?
N3 C41 C42 C43 82.7(4) . . . . ?
C38 C41 C42 C43 -46.2(5) . . . . ?
N3 C41 C42 C46 -35.8(4) . . . . ?
C38 C41 C42 C46 -164.7(3) . . . . ?
C44 O10 C43 O9 -5.7(9) . . . . ?
C44 O10 C43 C42 172.7(6) . . . . ?
C46 C42 C43 O9 64.8(7) . . . . ?
C41 C42 C43 O9 -47.9(7) . . . . ?
C46 C42 C43 O10 -113.5(4) . . . . ?
C41 C42 C43 O10 133.8(4) . . . . ?
C43 O10 C44 C45 105.8(10) . . . . ?
C43 C42 C46 C47 116.7(4) . . . . ?
C41 C42 C46 C47 -125.1(4) . . . . ?
C43 C42 C46 C48 44.2(5) . . . . ?
C41 C42 C46 C48 162.4(4) . . . . ?
C43 C42 C46 C49 -102.0(4) . . . . ?
C41 C42 C46 C49 16.2(4) . . . . ?
C42 C46 C47 C48 -111.8(5) . . . . ?
C49 C46 C47 C48 112.3(5) . . . . ?
C42 C46 C48 C47 110.7(5) . . . . ?
C49 C46 C48 C47 -108.6(5) . . . . ?
C41 N3 C49 C50 -154.8(3) . . . . ?
C41 N3 C49 C46 -31.3(4) . . . . ?
C47 C46 C49 N3 150.6(4) . . . . ?
C48 C46 C49 N3 -137.8(4) . . . . ?
C42 C46 C49 N3 8.5(4) . . . . ?
C47 C46 C49 C50 -87.5(5) . . . . ?
C48 C46 C49 C50 -15.9(6) . . . . ?
C42 C46 C49 C50 130.3(4) . . . . ?
C51 O12 C50 O11 -1.1(7) . . . . ?
C51 O12 C50 C49 -179.5(4) . . . . ?
N3 C49 C50 O11 34.2(6) . . . . ?
C46 C49 C50 O11 -85.5(6) . . . . ?
N3 C49 C50 O12 -147.4(4) . . . . ?
C46 C49 C50 O12 93.0(4) . . . . ?
C57 C52 C53 C54 -0.4(7) . . . . ?
Cl4 C52 C53 C54 -178.4(4) . . . . ?
C52 C53 C54 C55 0.1(7) . . . . ?
C53 C54 C55 C56 0.3(7) . . . . ?
C53 C54 C55 C58 177.3(4) . . . . ?
C54 C55 C56 C57 -0.4(6) . . . . ?
C58 C55 C56 C57 -177.6(4) . . . . ?
C53 C52 C57 C56 0.2(7) . . . . ?
Cl4 C52 C57 C56 178.2(3) . . . . ?
C55 C56 C57 C52 0.2(7) . . . . ?
C66 N4 C58 C55 164.8(3) . . . . ?
C66 N4 C58 C59 35.4(4) . . . . ?
C54 C55 C58 N4 2.4(5) . . . . ?
C56 C55 C58 N4 179.4(3) . . . . ?
C54 C55 C58 C59 125.4(4) . . . . ?
C56 C55 C58 C59 -57.5(5) . . . . ?
N4 C58 C59 C60 84.9(4) . . . . ?
C55 C58 C59 C60 -41.9(5) . . . . ?
N4 C58 C59 C63 -35.9(4) . . . . ?
C55 C58 C59 C63 -162.6(3) . . . . ?
C61 O14 C60 O13 -1.2(7) . . . . ?
C61 O14 C60 C59 -177.4(4) . . . . ?
C63 C59 C60 O13 -99.7(5) . . . . ?
C58 C59 C60 O13 145.6(5) . . . . ?
C63 C59 C60 O14 76.4(4) . . . . ?
C58 C59 C60 O14 -38.3(5) . . . . ?
C60 O14 C61 C62 -81.0(6) . . . . ?
C60 C59 C63 C65 48.6(5) . . . . ?
C58 C59 C63 C65 171.7(4) . . . . ?
C60 C59 C63 C64 119.4(4) . . . . ?
C58 C59 C63 C64 -117.6(4) . . . . ?
C60 C59 C63 C66 -99.6(4) . . . . ?
C58 C59 C63 C66 23.4(4) . . . . ?
C59 C63 C64 C65 -111.3(5) . . . . ?
C66 C63 C64 C65 112.9(5) . . . . ?
C59 C63 C65 C64 108.9(5) . . . . ?
C66 C63 C65 C64 -108.1(5) . . . . ?
C58 N4 C66 C67 -141.3(3) . . . . ?
C58 N4 C66 C63 -19.7(4) . . . . ?
C65 C63 C66 N4 -151.2(4) . . . . ?
C64 C63 C66 N4 137.7(4) . . . . ?
C59 C63 C66 N4 -3.5(4) . . . . ?
C65 C63 C66 C67 -31.7(6) . . . . ?
C64 C63 C66 C67 -102.8(5) . . . . ?
C59 C63 C66 C67 116.1(4) . . . . ?
C68 O16 C67 O15 3.0(6) . . . . ?
C68 O16 C67 C66 -177.9(4) . . . . ?
N4 C66 C67 O15 22.6(5) . . . . ?
C63 C66 C67 O15 -95.4(5) . . . . ?
N4 C66 C67 O16 -156.5(3) . . . . ?
C63 C66 C67 O16 85.6(4) . . . . ?
